data_4326733
loop_
_publ_author_name
'Claudio Pettinari'
'Fabio Marchetti'
'Giulio Lupidi'
'Luana Quassinti'
'Massimo Bramucci'
'Dezemona Petrelli'
'Luca A. Vitali'
'M. F\'atima C. Guedes da Silva'
'Lu\'isa M. D. R. S. Martins'
'Piotr Smole\'nski'
'Armando J. L. Pombeiro'

_publ_section_title
;
 Synthesis, Antimicrobial and Antiproliferative Activity of Novel
 Silver(I) Tris(pyrazolyl)methanesulfonate and
 1,3,5-Triaza-7-phosphadamantane Complexes
;
_journal_name_full 'Inorganic Chemistry'
_journal_page_first 11173
_journal_page_last 11183
_journal_paper_doi 10.1021/ic201714c
_journal_volume 50
_journal_year 2011
_chemical_formula_sum 'C16 H21 Ag N9 O3 P S'
_chemical_formula_weight 558.32
_chemical_name_systematic
; 
 ? 
;
_space_group_IT_number 61
_symmetry_cell_setting orthorhombic
_symmetry_space_group_name_Hall '-P 2ac 2ab'
_symmetry_space_group_name_H-M 'P b c a'
_atom_sites_solution_hydrogens geom
_atom_sites_solution_primary direct
_atom_sites_solution_secondary difmap
_audit_creation_method SHELXL-97
_cell_angle_alpha 90.00
_cell_angle_beta 90.00
_cell_angle_gamma 90.00
_cell_formula_units_Z 8
_cell_length_a 7.1753(7)
_cell_length_b 15.0485(12)
_cell_length_c 41.898(4)
_cell_measurement_reflns_used 9968
_cell_measurement_temperature 150(2)
_cell_measurement_theta_max 28.48
_cell_measurement_theta_min 2.71
_cell_volume 4524.0(7)
_computing_cell_refinement 'Bruker SAINT'
_computing_data_collection 'Bruker APEX2'
_computing_data_reduction 'Bruker SAINT'
_computing_molecular_graphics 'Bruker SHELXTL'
_computing_publication_material 'Bruker SHELXTL'
_computing_structure_refinement 'SHELXL-97 (Sheldrick, 2008)'
_computing_structure_solution 'SHELXS-97 (Sheldrick, 2008)'
_diffrn_ambient_temperature 150(2)
_diffrn_measured_fraction_theta_full 0.993
_diffrn_measured_fraction_theta_max 0.993
_diffrn_measurement_device_type 'Bruker APEX-II CCD'
_diffrn_measurement_method '\f and \w scans'
_diffrn_radiation_monochromator graphite
_diffrn_radiation_source 'fine-focus sealed tube'
_diffrn_radiation_type MoK\a
_diffrn_radiation_wavelength 0.71073
_diffrn_reflns_av_R_equivalents 0.0845
_diffrn_reflns_av_sigmaI/netI 0.0476
_diffrn_reflns_limit_h_max 8
_diffrn_reflns_limit_h_min -8
_diffrn_reflns_limit_k_max 18
_diffrn_reflns_limit_k_min -18
_diffrn_reflns_limit_l_max 50
_diffrn_reflns_limit_l_min -50
_diffrn_reflns_number 35133
_diffrn_reflns_theta_full 25.35
_diffrn_reflns_theta_max 25.35
_diffrn_reflns_theta_min 2.88
_exptl_absorpt_coefficient_mu 1.092
_exptl_absorpt_correction_T_max 0.8622
_exptl_absorpt_correction_T_min 0.7497
_exptl_absorpt_correction_type multi-scan
_exptl_absorpt_process_details sadabs
_exptl_crystal_colour colourless
_exptl_crystal_density_diffrn 1.639
_exptl_crystal_description cube
_exptl_crystal_F_000 2256
_exptl_crystal_size_max 0.28
_exptl_crystal_size_mid 0.21
_exptl_crystal_size_min 0.14
_platon_squeeze_details
;
;
_refine_diff_density_max 0.559
_refine_diff_density_min -0.921
_refine_diff_density_rms 0.111
_refine_ls_extinction_method none
_refine_ls_goodness_of_fit_ref 1.004
_refine_ls_hydrogen_treatment constr
_refine_ls_matrix_type full
_refine_ls_number_parameters 280
_refine_ls_number_reflns 4123
_refine_ls_number_restraints 0
_refine_ls_restrained_S_all 1.004
_refine_ls_R_factor_all 0.0613
_refine_ls_R_factor_gt 0.0519
_refine_ls_shift/su_max 0.000
_refine_ls_shift/su_mean 0.000
_refine_ls_structure_factor_coef Fsqd
_refine_ls_weighting_details 'calc w=1/[\s^2^(Fo^2^)+(0.0782P)^2^+27.4900P] where P=(Fo^2^+2Fc^2^)/3'
_refine_ls_weighting_scheme calc
_refine_ls_wR_factor_gt 0.1439
_refine_ls_wR_factor_ref 0.1502
_reflns_number_gt 3599
_reflns_number_total 4123
_reflns_threshold_expression >2sigma(I)
_cod_data_source_file ic201714c_si_001_3.cif
_cod_data_source_block Compound5
_cod_original_cell_volume 4524.1(7)
_cod_database_code 4326733

loop_
_symmetry_equiv_pos_as_xyz
'x, y, z'
'x+1/2, -y+1/2, -z'
'-x, y+1/2, -z+1/2'
'-x+1/2, -y, z+1/2'
'-x, -y, -z'
'-x-1/2, y-1/2, z'
'x, -y-1/2, z-1/2'
'x-1/2, y, -z-1/2'

loop_
_atom_site_label
_atom_site_type_symbol
_atom_site_fract_x
_atom_site_fract_y
_atom_site_fract_z
_atom_site_U_iso_or_equiv
_atom_site_adp_type
_atom_site_occupancy
_atom_site_symmetry_multiplicity
_atom_site_calc_flag
_atom_site_refinement_flags
Ag1 Ag 0.10163(6) 0.04565(3) 0.126880(10) 0.02392(17) Uani 1 1 d .
P1 P -0.0516(2) -0.04948(9) 0.16255(3) 0.0169(3) Uani 1 1 d .
S1 S 0.59671(18) 0.07347(8) 0.10942(3) 0.0156(3) Uani 1 1 d .
O3 O 0.7249(5) 0.0243(3) 0.08997(10) 0.0267(9) Uani 1 1 d .
O2 O 0.6803(6) 0.1412(3) 0.12931(9) 0.0261(9) Uani 1 1 d .
N1 N -0.3026(6) -0.0657(3) 0.21249(11) 0.0214(10) Uani 1 1 d .
N2 N -0.2978(7) -0.1870(3) 0.17302(11) 0.0207(10) Uani 1 1 d .
N3 N -0.0413(7) -0.1735(3) 0.21148(10) 0.0206(10) Uani 1 1 d .
N4 N 0.1634(6) 0.0595(3) 0.06893(11) 0.0192(10) Uani 1 1 d .
N5 N 0.3452(6) 0.0726(3) 0.06107(10) 0.0159(9) Uani 1 1 d .
N6 N 0.3393(6) 0.2019(3) 0.09393(10) 0.0156(9) Uani 1 1 d .
N7 N 0.2240(7) 0.1821(3) 0.11926(11) 0.0197(10) Uani 1 1 d .
N8 N 0.5813(6) 0.1815(3) 0.05716(10) 0.0168(9) Uani 1 1 d .
N9 N 0.5172(7) 0.2064(3) 0.02758(11) 0.0235(10) Uani 1 1 d .
C1 C -0.2123(8) 0.0011(4) 0.19201(13) 0.0195(11) Uani 1 1 d .
H1A H -0.1418 0.0432 0.2056 0.023 Uiso 1 1 calc R
H1B H -0.3094 0.0352 0.1805 0.023 Uiso 1 1 calc R
C2 C -0.4092(8) -0.1286(4) 0.19344(14) 0.0243(13) Uani 1 1 d .
H2A H -0.4969 -0.0949 0.1798 0.029 Uiso 1 1 calc R
H2B H -0.4843 -0.1660 0.2080 0.029 Uiso 1 1 calc R
C3 C -0.1594(8) -0.2329(4) 0.19290(13) 0.0220(12) Uani 1 1 d .
H3A H -0.2254 -0.2734 0.2077 0.026 Uiso 1 1 calc R
H3B H -0.0792 -0.2697 0.1789 0.026 Uiso 1 1 calc R
C4 C 0.0818(7) -0.1202(4) 0.19081(14) 0.0217(12) Uani 1 1 d .
H4A H 0.1642 -0.1605 0.1786 0.026 Uiso 1 1 calc R
H4B H 0.1617 -0.0819 0.2043 0.026 Uiso 1 1 calc R
C5 C -0.1634(8) -0.1149(4) 0.23106(13) 0.0251(12) Uani 1 1 d .
H5A H -0.2287 -0.1517 0.2471 0.030 Uiso 1 1 calc R
H5B H -0.0842 -0.0718 0.2427 0.030 Uiso 1 1 calc R
C6 C -0.2059(8) -0.1360(4) 0.14721(13) 0.0215(12) Uani 1 1 d .
H6A H -0.3025 -0.1083 0.1336 0.026 Uiso 1 1 calc R
H6B H -0.1328 -0.1773 0.1337 0.026 Uiso 1 1 calc R
C7 C 0.4025(8) 0.0162(4) 0.03772(13) 0.0228(12) Uani 1 1 d .
H7 H 0.5245 0.0120 0.0291 0.027 Uiso 1 1 calc R
C8 C 0.2511(9) -0.0333(4) 0.02908(14) 0.0258(13) Uani 1 1 d .
H8 H 0.2453 -0.0777 0.0130 0.031 Uiso 1 1 calc R
C9 C 0.1064(8) -0.0046(4) 0.04896(13) 0.0228(12) Uani 1 1 d .
H9 H -0.0168 -0.0277 0.0484 0.027 Uiso 1 1 calc R
C10 C 0.4570(7) 0.1368(3) 0.07882(12) 0.0130(10) Uani 1 1 d .
C11 C 0.3199(8) 0.2878(3) 0.08521(14) 0.0215(12) Uani 1 1 d .
H11 H 0.3840 0.3169 0.0683 0.026 Uiso 1 1 calc R
C12 C 0.1903(9) 0.3254(4) 0.10521(15) 0.0270(13) Uani 1 1 d .
H12 H 0.1478 0.3851 0.1052 0.032 Uiso 1 1 calc R
C13 C 0.1341(8) 0.2568(4) 0.12566(13) 0.0231(12) Uani 1 1 d .
H13 H 0.0433 0.2631 0.1420 0.028 Uiso 1 1 calc R
C14 C 0.6432(9) 0.2627(4) 0.01745(14) 0.0289(14) Uani 1 1 d .
H14 H 0.6370 0.2920 -0.0026 0.035 Uiso 1 1 calc R
C15 C 0.7882(9) 0.2752(4) 0.03941(15) 0.0321(15) Uani 1 1 d .
H15 H 0.8950 0.3119 0.0370 0.039 Uiso 1 1 calc R
C16 C 0.7440(8) 0.2242(4) 0.06468(14) 0.0269(13) Uani 1 1 d .
H16 H 0.8124 0.2188 0.0840 0.032 Uiso 1 1 calc R
O1 O 0.4605(5) 0.0187(2) 0.12571(9) 0.0198(8) Uani 1 1 d .

loop_
_atom_site_aniso_label
_atom_site_aniso_U_11
_atom_site_aniso_U_22
_atom_site_aniso_U_33
_atom_site_aniso_U_23
_atom_site_aniso_U_13
_atom_site_aniso_U_12
Ag1 0.0256(3) 0.0236(3) 0.0226(3) 0.00477(18) 0.00889(17) -0.00123(17)
P1 0.0147(6) 0.0206(7) 0.0155(7) 0.0015(5) 0.0016(5) -0.0011(5)
S1 0.0153(6) 0.0147(6) 0.0170(6) 0.0008(5) -0.0028(5) 0.0007(5)
O3 0.020(2) 0.032(2) 0.029(2) -0.0009(18) 0.0018(17) 0.0111(17)
O2 0.031(2) 0.025(2) 0.023(2) 0.0012(17) -0.0115(18) -0.0062(18)
N1 0.017(2) 0.026(3) 0.022(2) 0.0016(19) 0.0050(19) -0.0001(19)
N2 0.022(2) 0.020(2) 0.020(2) 0.0022(19) -0.006(2) -0.0015(19)
N3 0.019(2) 0.029(3) 0.014(2) 0.0055(19) -0.0025(19) 0.000(2)
N4 0.012(2) 0.023(2) 0.023(2) -0.0008(19) 0.0018(19) -0.0016(18)
N5 0.013(2) 0.020(2) 0.015(2) 0.0006(18) 0.0000(18) -0.0010(18)
N6 0.018(2) 0.015(2) 0.014(2) 0.0010(17) 0.0004(18) 0.0014(18)
N7 0.023(2) 0.019(2) 0.017(2) -0.0027(18) 0.0071(19) 0.0012(19)
N8 0.017(2) 0.019(2) 0.014(2) 0.0039(18) 0.0026(18) -0.0035(18)
N9 0.029(3) 0.028(3) 0.014(2) 0.0053(19) -0.001(2) -0.004(2)
C1 0.021(3) 0.019(3) 0.019(3) -0.002(2) 0.004(2) 0.001(2)
C2 0.014(3) 0.029(3) 0.029(3) 0.006(3) 0.001(2) -0.004(2)
C3 0.028(3) 0.020(3) 0.018(3) 0.003(2) -0.003(2) -0.003(2)
C4 0.014(3) 0.030(3) 0.022(3) 0.003(2) 0.001(2) -0.001(2)
C5 0.027(3) 0.034(3) 0.014(3) 0.000(2) 0.000(2) -0.005(3)
C6 0.027(3) 0.022(3) 0.015(3) -0.002(2) -0.004(2) 0.001(2)
C7 0.020(3) 0.027(3) 0.022(3) -0.002(2) 0.005(2) -0.001(2)
C8 0.033(3) 0.020(3) 0.025(3) -0.009(2) 0.004(3) -0.007(2)
C9 0.020(3) 0.022(3) 0.026(3) 0.000(2) -0.001(2) -0.005(2)
C10 0.010(2) 0.016(2) 0.013(2) 0.0009(19) 0.0018(19) -0.001(2)
C11 0.025(3) 0.009(2) 0.030(3) 0.005(2) 0.005(2) -0.003(2)
C12 0.030(3) 0.012(3) 0.040(3) -0.004(2) 0.002(3) 0.002(2)
C13 0.022(3) 0.027(3) 0.020(3) -0.006(2) 0.002(2) 0.001(2)
C14 0.033(3) 0.031(3) 0.023(3) 0.010(3) 0.008(3) -0.003(3)
C15 0.027(3) 0.037(4) 0.032(3) 0.004(3) 0.005(3) -0.013(3)
C16 0.017(3) 0.038(3) 0.026(3) 0.004(3) -0.001(2) -0.007(3)
O1 0.0203(19) 0.0163(18) 0.023(2) 0.0068(15) -0.0033(16) 0.0021(15)

loop_
_atom_type_symbol
_atom_type_description
_atom_type_scat_dispersion_real
_atom_type_scat_dispersion_imag
_atom_type_scat_source
C C 0.0033 0.0016 'International Tables Vol C Tables 4.2.6.8 and 6.1.1.4'
H H 0.0000 0.0000 'International Tables Vol C Tables 4.2.6.8 and 6.1.1.4'
N N 0.0061 0.0033 'International Tables Vol C Tables 4.2.6.8 and 6.1.1.4'
O O 0.0106 0.0060 'International Tables Vol C Tables 4.2.6.8 and 6.1.1.4'
P P 0.1023 0.0942 'International Tables Vol C Tables 4.2.6.8 and 6.1.1.4'
S S 0.1246 0.1234 'International Tables Vol C Tables 4.2.6.8 and 6.1.1.4'
Ag Ag -0.8971 1.1015 'International Tables Vol C Tables 4.2.6.8 and 6.1.1.4'

loop_
_geom_angle_atom_site_label_1
_geom_angle_atom_site_label_2
_geom_angle_atom_site_label_3
_geom_angle
N7 Ag1 P1 145.98(12)
N7 Ag1 N4 73.46(15)
P1 Ag1 N4 139.49(11)
C6 P1 C1 98.6(3)
C6 P1 C4 97.4(3)
C1 P1 C4 97.6(3)
C6 P1 Ag1 119.71(18)
C1 P1 Ag1 117.75(18)
C4 P1 Ag1 120.99(18)
O1 S1 O3 114.0(2)
O1 S1 O2 114.1(2)
O3 S1 O2 115.1(3)
O1 S1 C10 104.4(2)
O3 S1 C10 102.4(2)
O2 S1 C10 104.8(2)
C2 N1 C5 108.7(4)
C2 N1 C1 110.9(4)
C5 N1 C1 110.8(4)
C2 N2 C3 108.7(4)
C2 N2 C6 111.1(4)
C3 N2 C6 110.9(4)
C3 N3 C4 111.6(4)
C3 N3 C5 108.4(4)
C4 N3 C5 110.7(4)
C9 N4 N5 104.2(4)
C9 N4 Ag1 119.8(4)
N5 N4 Ag1 114.9(3)
N4 N5 C7 112.0(4)
N4 N5 C10 120.0(4)
C7 N5 C10 127.9(4)
C11 N6 N7 110.7(4)
C11 N6 C10 126.4(4)
N7 N6 C10 122.9(4)
C13 N7 N6 105.3(4)
C13 N7 Ag1 123.7(4)
N6 N7 Ag1 122.7(3)
N9 N8 C16 111.4(4)
N9 N8 C10 119.3(4)
C16 N8 C10 127.1(4)
C14 N9 N8 103.8(5)
N1 C1 P1 112.4(4)
N1 C1 H1A 109.1
P1 C1 H1A 109.1
N1 C1 H1B 109.1
P1 C1 H1B 109.1
H1A C1 H1B 107.9
N1 C2 N2 115.1(4)
N1 C2 H2A 108.5
N2 C2 H2A 108.5
N1 C2 H2B 108.5
N2 C2 H2B 108.5
H2A C2 H2B 107.5
N3 C3 N2 114.0(5)
N3 C3 H3A 108.7
N2 C3 H3A 108.7
N3 C3 H3B 108.7
N2 C3 H3B 108.7
H3A C3 H3B 107.6
N3 C4 P1 112.2(4)
N3 C4 H4A 109.2
P1 C4 H4A 109.2
N3 C4 H4B 109.2
P1 C4 H4B 109.2
H4A C4 H4B 107.9
N1 C5 N3 114.0(4)
N1 C5 H5A 108.7
N3 C5 H5A 108.7
N1 C5 H5B 108.7
N3 C5 H5B 108.7
H5A C5 H5B 107.6
N2 C6 P1 112.5(4)
N2 C6 H6A 109.1
P1 C6 H6A 109.1
N2 C6 H6B 109.1
P1 C6 H6B 109.1
H6A C6 H6B 107.8
N5 C7 C8 106.9(5)
N5 C7 H7 126.6
C8 C7 H7 126.6
C7 C8 C9 105.3(5)
C7 C8 H8 127.3
C9 C8 H8 127.3
N4 C9 C8 111.5(5)
N4 C9 H9 124.2
C8 C9 H9 124.2
N8 C10 N6 108.9(4)
N8 C10 N5 109.2(4)
N6 C10 N5 110.7(4)
N8 C10 S1 109.6(3)
N6 C10 S1 110.9(3)
N5 C10 S1 107.6(3)
N6 C11 C12 107.4(5)
N6 C11 H11 126.3
C12 C11 H11 126.3
C11 C12 C13 105.4(5)
C11 C12 H12 127.3
C13 C12 H12 127.3
N7 C13 C12 111.2(5)
N7 C13 H13 124.4
C12 C13 H13 124.4
N9 C14 C15 112.7(5)
N9 C14 H14 123.6
C15 C14 H14 123.6
C16 C15 C14 105.4(5)
C16 C15 H15 127.3
C14 C15 H15 127.3
C15 C16 N8 106.7(5)
C15 C16 H16 126.6
N8 C16 H16 126.6

loop_
_geom_bond_atom_site_label_1
_geom_bond_atom_site_label_2
_geom_bond_distance
Ag1 N7 2.256(5)
Ag1 P1 2.3431(14)
Ag1 N4 2.477(5)
P1 C6 1.826(6)
P1 C1 1.853(5)
P1 C4 1.858(6)
S1 O1 1.449(4)
S1 O3 1.434(4)
S1 O2 1.447(4)
S1 C10 1.886(5)
N1 C2 1.456(7)
N1 C5 1.467(7)
N1 C1 1.472(7)
N2 C2 1.463(7)
N2 C3 1.469(7)
N2 C6 1.481(7)
N3 C3 1.457(7)
N3 C4 1.475(7)
N3 C5 1.490(7)
N4 C9 1.340(7)
N4 N5 1.360(6)
N5 C7 1.359(7)
N5 C10 1.460(7)
N6 C11 1.351(7)
N6 N7 1.379(6)
N6 C10 1.440(6)
N7 C13 1.323(7)
N8 N9 1.374(6)
N8 C16 1.370(7)
N8 C10 1.439(6)
N9 C14 1.310(8)
C1 H1A 0.9900
C1 H1B 0.9900
C2 H2A 0.9900
C2 H2B 0.9900
C3 H3A 0.9900
C3 H3B 0.9900
C4 H4A 0.9900
C4 H4B 0.9900
C5 H5A 0.9900
C5 H5B 0.9900
C6 H6A 0.9900
C6 H6B 0.9900
C7 C8 1.366(8)
C7 H7 0.9500
C8 C9 1.400(8)
C8 H8 0.9500
C9 H9 0.9500
C11 C12 1.373(8)
C11 H11 0.9500
C12 C13 1.401(8)
C12 H12 0.9500
C13 H13 0.9500
C14 C15 1.401(9)
C14 H14 0.9500
C15 C16 1.346(8)
C15 H15 0.9500
C16 H16 0.9500

loop_
_platon_squeeze_void_nr
_platon_squeeze_void_average_x
_platon_squeeze_void_average_y
_platon_squeeze_void_average_z
_platon_squeeze_void_volume
_platon_squeeze_void_count_electrons
1 -0.012 0.631 0.250 126.8 46.7
2 -0.017 0.131 0.250 126.8 46.4
3 -0.012 0.868 0.750 126.8 46.3
4 -0.017 0.369 0.750 126.8 46.5
